data_4338527
loop_
_publ_author_name
'Lin, Qisheng'
'Miller, Gordon J.'
'Corbett, John D.'

_publ_section_title
;
 Ordered BaAl4-Type Variants in the BaAuxSn4-x System: A Unified View on
 Their Phase Stabilities versus Valence Electron Counts.
;
_journal_issue 12
_journal_name_full 'Inorganic chemistry'
_journal_page_first 5875
_journal_page_last 5877
_journal_paper_doi 10.1021/ic402991d
_journal_volume 53
_journal_year 2014
_chemical_formula_sum 'Au0.78 Ba Sn3.22'
_chemical_formula_weight 673.16
_chemical_name_systematic
;
 ?
;
_space_group_crystal_system tetragonal
_space_group_IT_number 107
_space_group_name_Hall 'I 4 -2'
_space_group_name_H-M_alt 'I 4 m m'
_symmetry_space_group_name_Hall 'I 4 -2'
_symmetry_space_group_name_H-M 'I 4 m m'
_audit_creation_method SHELXL-2013
_cell_angle_alpha 90
_cell_angle_beta 90
_cell_angle_gamma 90
_cell_formula_units_Z 2
_cell_length_a 4.9246(3)
_cell_length_b 4.9246(3)
_cell_length_c 11.2337(8)
_cell_measurement_temperature 293(2)
_cell_volume 272.44(3)
_computing_structure_refinement 'SHELXL-2013 (Sheldrick, 2013)'
_diffrn_ambient_temperature 293(2)
_diffrn_measured_fraction_theta_full 0.989
_diffrn_measured_fraction_theta_max 1.000
_diffrn_radiation_type MoK\a
_diffrn_radiation_wavelength 0.71073
_diffrn_reflns_av_R_equivalents 0.0524
_diffrn_reflns_av_unetI/netI 0.0351
_diffrn_reflns_Laue_measured_fraction_full 0.989
_diffrn_reflns_Laue_measured_fraction_max 1.000
_diffrn_reflns_limit_h_max 6
_diffrn_reflns_limit_h_min -7
_diffrn_reflns_limit_k_max 7
_diffrn_reflns_limit_k_min -5
_diffrn_reflns_limit_l_max 16
_diffrn_reflns_limit_l_min -15
_diffrn_reflns_number 1545
_diffrn_reflns_point_group_measured_fraction_full 0.994
_diffrn_reflns_point_group_measured_fraction_max 1.000
_diffrn_reflns_theta_full 25.242
_diffrn_reflns_theta_max 30.407
_diffrn_reflns_theta_min 3.627
_exptl_absorpt_coefficient_mu 42.428
_exptl_absorpt_correction_T_max 0.2656
_exptl_absorpt_correction_T_min 0.0944
_exptl_absorpt_correction_type empirical
_exptl_absorpt_process_details SADABS
_exptl_crystal_density_diffrn 8.206
_exptl_crystal_F_000 557
_exptl_crystal_size_max 0.055
_exptl_crystal_size_mid 0.040
_exptl_crystal_size_min 0.030
_refine_diff_density_max 1.203
_refine_diff_density_min -4.809
_refine_diff_density_rms 0.823
_refine_ls_abs_structure_details
;
 Flack x determined using 131 quotients [(I+)-(I-)]/[(I+)+(I-)]
 (Parsons and Flack (2004), Acta Cryst. A60, s61).
;
_refine_ls_abs_structure_Flack 0.000(12)
_refine_ls_extinction_coef 0.020(2)
_refine_ls_extinction_expression Fc^*^=kFc[1+0.001xFc^2^\l^3^/sin(2\q)]^-1/4^
_refine_ls_extinction_method SHELXL
_refine_ls_goodness_of_fit_ref 1.130
_refine_ls_hydrogen_treatment undef
_refine_ls_matrix_type full
_refine_ls_number_parameters 16
_refine_ls_number_reflns 285
_refine_ls_number_restraints 0
_refine_ls_restrained_S_all 1.130
_refine_ls_R_factor_all 0.0317
_refine_ls_R_factor_gt 0.0313
_refine_ls_shift/su_max 0.000
_refine_ls_shift/su_mean 0.000
_refine_ls_structure_factor_coef Fsqd
_refine_ls_weighting_details 'w=1/[\s^2^(Fo^2^)+(0.0450P)^2^] where P=(Fo^2^+2Fc^2^)/3'
_refine_ls_weighting_scheme calc
_refine_ls_wR_factor_gt 0.0717
_refine_ls_wR_factor_ref 0.0724
_reflns_Friedel_coverage 0.919
_reflns_Friedel_fraction_full 1.000
_reflns_Friedel_fraction_max 1.000
_reflns_number_gt 281
_reflns_number_total 285
_reflns_threshold_expression 'I > 2\s(I)'
_cod_data_source_file ic402991d_si_001.cif
_cod_data_source_block I4mm_BaAu0.78Sn3.22
_cod_depositor_comments 'Adding full bibliography for 4338527--4338537.cif.'
_cod_original_cell_volume 272.44(4)
_cod_database_code 4338527
_shelx_space_group_comment
;
The symmetry employed for this shelxl refinement is uniquely defined
by the following loop, which should always be used as a source of
symmetry information in preference to the above space-group names.
They are only intended as comments.
;

loop_
_space_group_symop_operation_xyz
'x, y, z'
'-x, -y, z'
'-y, x, z'
'y, -x, z'
'x, -y, z'
'-x, y, z'
'-y, -x, z'
'y, x, z'
'x+1/2, y+1/2, z+1/2'
'-x+1/2, -y+1/2, z+1/2'
'-y+1/2, x+1/2, z+1/2'
'y+1/2, -x+1/2, z+1/2'
'x+1/2, -y+1/2, z+1/2'
'-x+1/2, y+1/2, z+1/2'
'-y+1/2, -x+1/2, z+1/2'
'y+1/2, x+1/2, z+1/2'

loop_
_atom_site_label
_atom_site_type_symbol
_atom_site_fract_x
_atom_site_fract_y
_atom_site_fract_z
_atom_site_U_iso_or_equiv
_atom_site_adp_type
_atom_site_occupancy
_atom_site_site_symmetry_order
_atom_site_calc_flag
_atom_site_refinement_flags_posn
_atom_site_refinement_flags_adp
_atom_site_refinement_flags_occupancy
Ba Ba 0.0000 0.0000 0.0000 0.0136(5) Uani 1 8 d S T P
Au1 Au 0.0000 0.0000 0.3740(5) 0.0216(10) Uani 0.786(18) 8 d S T P
Sn1 Sn 0.0000 0.0000 0.3740(5) 0.0216(10) Uani 0.214(18) 8 d S T P
Sn2 Sn 0.0000 0.0000 0.6180(4) 0.0083(8) Uani 1 8 d S T P
Sn3 Sn 0.0000 0.5000 0.7473(6) 0.0130(4) Uani 1 4 d S T P

loop_
_atom_site_aniso_label
_atom_site_aniso_U_11
_atom_site_aniso_U_22
_atom_site_aniso_U_33
_atom_site_aniso_U_23
_atom_site_aniso_U_13
_atom_site_aniso_U_12
Ba 0.0123(6) 0.0123(6) 0.0164(8) 0.000 0.000 0.000
Au1 0.0207(13) 0.0207(13) 0.0234(9) 0.000 0.000 0.000
Sn1 0.0207(13) 0.0207(13) 0.0234(9) 0.000 0.000 0.000
Sn2 0.0058(12) 0.0058(12) 0.0132(13) 0.000 0.000 0.000
Sn3 0.0118(12) 0.0123(13) 0.0149(6) 0.000 0.000 0.000

loop_
_atom_type_symbol
_atom_type_description
_atom_type_scat_dispersion_real
_atom_type_scat_dispersion_imag
_atom_type_scat_source
Sn Sn -0.6537 1.4246 'International Tables Vol C Tables 4.2.6.8 and 6.1.1.4'
Ba Ba -0.3244 2.2819 'International Tables Vol C Tables 4.2.6.8 and 6.1.1.4'
Au Au -2.0133 8.8022 'International Tables Vol C Tables 4.2.6.8 and 6.1.1.4'

loop_
_geom_angle_atom_site_label_1
_geom_angle_atom_site_label_2
_geom_angle_atom_site_label_3
_geom_angle
_geom_angle_site_symmetry_1
_geom_angle_site_symmetry_3
Sn3 Ba Sn3 55.94(9) 11_554 9_544
Sn3 Ba Sn3 83.11(15) 11_554 11_544
Sn3 Ba Sn3 55.94(9) 9_544 11_544
Sn3 Ba Sn3 55.94(9) 11_554 9_444
Sn3 Ba Sn3 83.11(15) 9_544 9_444
Sn3 Ba Sn3 55.94(9) 11_544 9_444
Sn3 Ba Sn2 45.21(3) 11_554 9_554
Sn3 Ba Sn2 45.21(3) 9_544 9_554
Sn3 Ba Sn2 99.91(10) 11_544 9_554
Sn3 Ba Sn2 99.91(10) 9_444 9_554
Sn3 Ba Sn2 99.91(10) 11_554 9_444
Sn3 Ba Sn2 99.91(10) 9_544 9_444
Sn3 Ba Sn2 45.21(3) 11_544 9_444
Sn3 Ba Sn2 45.21(3) 9_444 9_444
Sn2 Ba Sn2 138.33(12) 9_554 9_444
Sn3 Ba Sn2 45.21(3) 11_554 9_454
Sn3 Ba Sn2 99.91(10) 9_544 9_454
Sn3 Ba Sn2 99.91(10) 11_544 9_454
Sn3 Ba Sn2 45.21(3) 9_444 9_454
Sn2 Ba Sn2 82.73(4) 9_554 9_454
Sn2 Ba Sn2 82.73(4) 9_444 9_454
Sn3 Ba Sn2 99.91(10) 11_554 9_544
Sn3 Ba Sn2 45.21(3) 9_544 9_544
Sn3 Ba Sn2 45.21(3) 11_544 9_544
Sn3 Ba Sn2 99.91(10) 9_444 9_544
Sn2 Ba Sn2 82.73(4) 9_554 9_544
Sn2 Ba Sn2 82.73(4) 9_444 9_544
Sn2 Ba Sn2 138.33(12) 9_454 9_544
Sn3 Ba Sn3 124.425(3) 11_554 3_554
Sn3 Ba Sn3 179.38(14) 9_544 3_554
Sn3 Ba Sn3 124.425(4) 11_544 3_554
Sn3 Ba Sn3 97.511(5) 9_444 3_554
Sn2 Ba Sn3 134.56(7) 9_554 3_554
Sn2 Ba Sn3 80.54(4) 9_444 3_554
Sn2 Ba Sn3 80.54(4) 9_454 3_554
Sn2 Ba Sn3 134.56(7) 9_544 3_554
Sn3 Ba Sn3 179.38(14) 11_554 1_544
Sn3 Ba Sn3 124.425(4) 9_544 1_544
Sn3 Ba Sn3 97.511(5) 11_544 1_544
Sn3 Ba Sn3 124.425(4) 9_444 1_544
Sn2 Ba Sn3 134.56(7) 9_554 1_544
Sn2 Ba Sn3 80.54(4) 9_444 1_544
Sn2 Ba Sn3 134.56(7) 9_454 1_544
Sn2 Ba Sn3 80.54(4) 9_544 1_544
Sn3 Ba Sn3 55.20(9) 3_554 1_544
Sn3 Ba Sn3 124.425(4) 11_554 3_654
Sn3 Ba Sn3 97.511(5) 9_544 3_654
Sn3 Ba Sn3 124.425(3) 11_544 3_654
Sn3 Ba Sn3 179.38(14) 9_444 3_654
Sn2 Ba Sn3 80.54(4) 9_554 3_654
Sn2 Ba Sn3 134.56(7) 9_444 3_654
Sn2 Ba Sn3 134.56(7) 9_454 3_654
Sn2 Ba Sn3 80.54(4) 9_544 3_654
Sn3 Ba Sn3 81.87(14) 3_554 3_654
Sn3 Ba Sn3 55.20(9) 1_544 3_654
Sn3 Ba Sn3 97.511(5) 11_554 1_554
Sn3 Ba Sn3 124.425(4) 9_544 1_554
Sn3 Ba Sn3 179.38(14) 11_544 1_554
Sn3 Ba Sn3 124.425(3) 9_444 1_554
Sn2 Ba Sn3 80.54(4) 9_554 1_554
Sn2 Ba Sn3 134.56(7) 9_444 1_554
Sn2 Ba Sn3 80.54(4) 9_454 1_554
Sn2 Ba Sn3 134.56(7) 9_544 1_554
Sn3 Ba Sn3 55.20(9) 3_554 1_554
Sn3 Ba Sn3 81.87(14) 1_544 1_554
Sn3 Ba Sn3 55.20(9) 3_654 1_554
Sn2 Au1 Sn3 120.04(7) . 11_544
Sn2 Au1 Sn3 120.04(7) . 9_444
Sn3 Au1 Sn3 75.49(6) 11_544 9_444
Sn2 Au1 Sn3 120.04(7) . 11_554
Sn3 Au1 Sn3 119.92(14) 11_544 11_554
Sn3 Au1 Sn3 75.49(6) 9_444 11_554
Sn2 Au1 Sn3 120.04(7) . 9_544
Sn3 Au1 Sn3 75.49(6) 11_544 9_544
Sn3 Au1 Sn3 119.92(14) 9_444 9_544
Sn3 Au1 Sn3 75.49(6) 11_554 9_544
Sn2 Au1 Ba 67.89(7) . 9
Sn3 Au1 Ba 139.07(3) 11_544 9
Sn3 Au1 Ba 139.07(3) 9_444 9
Sn3 Au1 Ba 67.75(8) 11_554 9
Sn3 Au1 Ba 67.75(8) 9_544 9
Sn2 Au1 Ba 67.89(7) . 9_445
Sn3 Au1 Ba 67.75(8) 11_544 9_445
Sn3 Au1 Ba 67.75(8) 9_444 9_445
Sn3 Au1 Ba 139.07(3) 11_554 9_445
Sn3 Au1 Ba 139.07(3) 9_544 9_445
Ba Au1 Ba 135.77(15) 9 9_445
Sn2 Au1 Ba 67.89(7) . 9_455
Sn3 Au1 Ba 139.07(3) 11_544 9_455
Sn3 Au1 Ba 67.75(8) 9_444 9_455
Sn3 Au1 Ba 67.75(8) 11_554 9_455
Sn3 Au1 Ba 139.07(3) 9_544 9_455
Ba Au1 Ba 81.85(5) 9 9_455
Ba Au1 Ba 81.85(5) 9_445 9_455
Sn2 Au1 Ba 67.89(7) . 9_545
Sn3 Au1 Ba 67.75(8) 11_544 9_545
Sn3 Au1 Ba 139.07(3) 9_444 9_545
Sn3 Au1 Ba 139.07(3) 11_554 9_545
Sn3 Au1 Ba 67.75(8) 9_544 9_545
Ba Au1 Ba 81.85(5) 9 9_545
Ba Au1 Ba 81.85(5) 9_445 9_545
Ba Au1 Ba 135.77(15) 9_455 9_545
Au1 Sn2 Sn3 120.54(9) . .
Au1 Sn2 Sn3 120.54(9) . 3_655
Sn3 Sn2 Sn3 75.04(8) . 3_655
Au1 Sn2 Sn3 120.54(9) . 3
Sn3 Sn2 Sn3 75.04(8) . 3
Sn3 Sn2 Sn3 118.92(18) 3_655 3
Au1 Sn2 Sn3 120.54(9) . 1_545
Sn3 Sn2 Sn3 118.92(18) . 1_545
Sn3 Sn2 Sn3 75.04(8) 3_655 1_545
Sn3 Sn2 Sn3 75.04(8) 3 1_545
Au1 Sn2 Ba 69.16(6) . 9_445
Sn3 Sn2 Ba 138.58(2) . 9_445
Sn3 Sn2 Ba 138.58(2) 3_655 9_445
Sn3 Sn2 Ba 67.14(8) 3 9_445
Sn3 Sn2 Ba 67.14(8) 1_545 9_445
Au1 Sn2 Ba 69.16(6) . 9
Sn3 Sn2 Ba 67.14(8) . 9
Sn3 Sn2 Ba 67.14(8) 3_655 9
Sn3 Sn2 Ba 138.58(2) 3 9
Sn3 Sn2 Ba 138.58(2) 1_545 9
Ba Sn2 Ba 138.33(12) 9_445 9
Au1 Sn2 Ba 69.16(6) . 9_455
Sn3 Sn2 Ba 67.14(8) . 9_455
Sn3 Sn2 Ba 138.58(2) 3_655 9_455
Sn3 Sn2 Ba 67.14(8) 3 9_455
Sn3 Sn2 Ba 138.58(2) 1_545 9_455
Ba Sn2 Ba 82.73(4) 9_445 9_455
Ba Sn2 Ba 82.73(4) 9 9_455
Au1 Sn2 Ba 69.16(6) . 9_545
Sn3 Sn2 Ba 138.58(2) . 9_545
Sn3 Sn2 Ba 67.14(8) 3_655 9_545
Sn3 Sn2 Ba 138.58(2) 3 9_545
Sn3 Sn2 Ba 67.14(8) 1_545 9_545
Ba Sn2 Ba 82.73(4) 9_445 9_545
Ba Sn2 Ba 82.73(4) 9 9_545
Ba Sn2 Ba 138.33(12) 9_455 9_545
Sn1 Sn3 Au1 0.00(18) 9 9
Sn1 Sn3 Sn1 119.92(14) 9 9_455
Au1 Sn3 Sn1 119.92(14) 9 9_455
Sn1 Sn3 Au1 119.92(14) 9 9_455
Au1 Sn3 Au1 119.92(14) 9 9_455
Sn1 Sn3 Au1 0.0 9_455 9_455
Sn1 Sn3 Sn2 104.736(16) 9 1_565
Au1 Sn3 Sn2 104.736(16) 9 1_565
Sn1 Sn3 Sn2 104.736(17) 9_455 1_565
Au1 Sn3 Sn2 104.736(17) 9_455 1_565
Sn1 Sn3 Sn2 104.736(16) 9 .
Au1 Sn3 Sn2 104.736(16) 9 .
Sn1 Sn3 Sn2 104.736(16) 9_455 .
Au1 Sn3 Sn2 104.736(16) 9_455 .
Sn2 Sn3 Sn2 118.92(18) 1_565 .
Sn1 Sn3 Ba 161.59(13) 9 9_455
Au1 Sn3 Ba 161.59(13) 9 9_455
Sn1 Sn3 Ba 78.49(6) 9_455 9_455
Au1 Sn3 Ba 78.49(6) 9_455 9_455
Sn2 Sn3 Ba 67.65(9) 1_565 9_455
Sn2 Sn3 Ba 67.65(9) . 9_455
Sn1 Sn3 Ba 78.49(6) 9 9
Au1 Sn3 Ba 78.49(6) 9 9
Sn1 Sn3 Ba 161.59(13) 9_455 9
Au1 Sn3 Ba 161.59(13) 9_455 9
Sn2 Sn3 Ba 67.65(9) 1_565 9
Sn2 Sn3 Ba 67.65(9) . 9
Ba Sn3 Ba 83.11(15) 9_455 9
Sn1 Sn3 Ba 67.78(7) 9 1_566
Au1 Sn3 Ba 67.78(7) 9 1_566
Sn1 Sn3 Ba 67.78(7) 9_455 1_566
Au1 Sn3 Ba 67.78(7) 9_455 1_566
Sn2 Sn3 Ba 79.60(5) 1_565 1_566
Sn2 Sn3 Ba 161.47(15) . 1_566
Ba Sn3 Ba 124.425(4) 9_455 1_566
Ba Sn3 Ba 124.425(4) 9 1_566
Sn1 Sn3 Ba 67.78(7) 9 1_556
Au1 Sn3 Ba 67.78(7) 9 1_556
Sn1 Sn3 Ba 67.78(7) 9_455 1_556
Au1 Sn3 Ba 67.78(7) 9_455 1_556
Sn2 Sn3 Ba 161.47(15) 1_565 1_556
Sn2 Sn3 Ba 79.60(5) . 1_556
Ba Sn3 Ba 124.425(4) 9_455 1_556
Ba Sn3 Ba 124.425(4) 9 1_556
Ba Sn3 Ba 81.87(14) 1_566 1_556

loop_
_geom_bond_atom_site_label_1
_geom_bond_atom_site_label_2
_geom_bond_distance
_geom_bond_site_symmetry_2
Ba Sn3 3.712(5) 11_554
Ba Sn3 3.712(5) 9_544
Ba Sn3 3.712(5) 11_544
Ba Sn3 3.712(5) 9_444
Ba Sn2 3.7259(15) 9_554
Ba Sn2 3.7259(15) 9_444
Ba Sn2 3.7259(15) 9_454
Ba Sn2 3.7259(15) 9_544
Ba Sn3 3.758(5) 3_554
Ba Sn3 3.758(5) 1_544
Ba Sn3 3.758(5) 3_654
Ba Sn3 3.758(5) 1_554
Au1 Sn2 2.740(2) .
Au1 Sn3 2.844(2) 11_544
Au1 Sn3 2.844(2) 9_444
Au1 Sn3 2.844(2) 11_554
Au1 Sn3 2.844(2) 9_544
Au1 Ba 3.759(2) 9
Au1 Ba 3.759(2) 9_445
Au1 Ba 3.759(2) 9_455
Au1 Ba 3.759(2) 9_545
Sn2 Sn3 2.859(3) .
Sn2 Sn3 2.859(3) 3_655
Sn2 Sn3 2.859(3) 3
Sn2 Sn3 2.859(3) 1_545
Sn2 Ba 3.7259(15) 9_445
Sn2 Ba 3.7259(15) 9
Sn2 Ba 3.7259(15) 9_455
Sn2 Ba 3.7259(15) 9_545
Sn3 Sn1 2.844(2) 9
Sn3 Au1 2.844(2) 9
Sn3 Sn1 2.844(2) 9_455
Sn3 Au1 2.844(2) 9_455
Sn3 Sn2 2.859(3) 1_565
Sn3 Ba 3.712(5) 9_455
Sn3 Ba 3.712(5) 9
Sn3 Ba 3.758(5) 1_566
Sn3 Ba 3.758(5) 1_556
